data_7230625
loop_
_publ_author_name
'Gao, Yan-Li'
'Nishihara, Sadafumi'
'Inoue, Katsuya'

_publ_section_title
;
 Synthesis, crystal structures and magnetic properties of six coordination
 compounds constructed with pyridine iminomethyl--TEMPO radicals and
 [M(hfac)2] (M = CuII and MnII)
;
_journal_issue 21
_journal_name_full CrystEngComm
_journal_page_first 2961
_journal_paper_doi 10.1039/C8CE00061A
_journal_volume 20
_journal_year 2018
_chemical_formula_sum 'C40 H46 F12 Mn N6 O6'
_chemical_formula_weight 989.77
_space_group_crystal_system orthorhombic
_space_group_IT_number 62
_space_group_name_Hall '-P 2ac 2n'
_space_group_name_H-M_alt 'P n m a'
_symmetry_space_group_name_Hall '-P 2ac 2n'
_symmetry_space_group_name_H-M 'P n m a'
_atom_sites_solution_hydrogens mixed
_audit_block_doi 10.5517/ccdc.csd.cc1yv4zx
_audit_creation_method SHELXL-2018/1
_audit_update_record
;
2018-04-03 deposited with the CCDC.
2018-05-11 downloaded from the CCDC.
;
_cell_angle_alpha 90
_cell_angle_beta 90
_cell_angle_gamma 90
_cell_formula_units_Z 4
_cell_length_a 16.6043(6)
_cell_length_b 26.0628(11)
_cell_length_c 10.8332(5)
_cell_measurement_reflns_used 9894
_cell_measurement_temperature 296(2)
_cell_measurement_theta_max 28.18
_cell_measurement_theta_min 2.93
_cell_volume 4688.1(3)
_computing_cell_refinement 'Bruker SAINT'
_computing_data_collection 'Bruker APEX2'
_computing_data_reduction 'Bruker SAINT'
_computing_molecular_graphics 'Bruker SHELXTL'
_computing_publication_material 'Bruker SHELXTL'
_computing_structure_refinement 'SHELXL-2018/1 (Sheldrick, 2018)'
_computing_structure_solution 'SHELXT 2014/5 (Sheldrick, 2014)'
_diffrn_ambient_temperature 296(2)
_diffrn_measured_fraction_theta_full 0.997
_diffrn_measured_fraction_theta_max 0.997
_diffrn_measurement_device_type 'Bruker APEX-II CCD'
_diffrn_measurement_method '\f and \w scans'
_diffrn_radiation_type MoK\a
_diffrn_radiation_wavelength 0.71073
_diffrn_reflns_av_R_equivalents 0.0325
_diffrn_reflns_av_unetI/netI 0.0189
_diffrn_reflns_Laue_measured_fraction_full 0.997
_diffrn_reflns_Laue_measured_fraction_max 0.997
_diffrn_reflns_limit_h_max 17
_diffrn_reflns_limit_h_min -19
_diffrn_reflns_limit_k_max 30
_diffrn_reflns_limit_k_min -27
_diffrn_reflns_limit_l_max 12
_diffrn_reflns_limit_l_min -12
_diffrn_reflns_number 39423
_diffrn_reflns_point_group_measured_fraction_full 0.997
_diffrn_reflns_point_group_measured_fraction_max 0.997
_diffrn_reflns_theta_full 24.997
_diffrn_reflns_theta_max 24.997
_diffrn_reflns_theta_min 2.575
_exptl_absorpt_coefficient_mu 0.379
_exptl_absorpt_correction_T_max 0.9203
_exptl_absorpt_correction_T_min 0.8554
_exptl_absorpt_correction_type multi-scan
_exptl_absorpt_process_details sadabs
_exptl_crystal_colour orange
_exptl_crystal_density_diffrn 1.402
_exptl_crystal_description block
_exptl_crystal_F_000 2036
_exptl_crystal_size_max 0.520
_exptl_crystal_size_mid 0.260
_exptl_crystal_size_min 0.060
_refine_diff_density_max 1.029
_refine_diff_density_min -1.183
_refine_diff_density_rms 0.093
_refine_ls_extinction_method none
_refine_ls_goodness_of_fit_ref 1.061
_refine_ls_hydrogen_treatment constr
_refine_ls_matrix_type full
_refine_ls_number_parameters 338
_refine_ls_number_reflns 4213
_refine_ls_number_restraints 40
_refine_ls_restrained_S_all 1.107
_refine_ls_R_factor_all 0.1058
_refine_ls_R_factor_gt 0.0876
_refine_ls_shift/su_max 0.000
_refine_ls_shift/su_mean 0.000
_refine_ls_structure_factor_coef Fsqd
_refine_ls_weighting_details 'w=1/[\s^2^(Fo^2^)+(0.1474P)^2^+10.8682P] where P=(Fo^2^+2Fc^2^)/3'
_refine_ls_weighting_scheme calc
_refine_ls_wR_factor_gt 0.2445
_refine_ls_wR_factor_ref 0.2650
_reflns_Friedel_coverage 0.000
_reflns_number_gt 3303
_reflns_number_total 4213
_reflns_threshold_expression 'I > 2\s(I)'
_cod_data_source_file c8ce00061a1.cif
_cod_data_source_block 6
_cod_depositor_comments 'Adding full bibliography for 7230622--7230627.cif.'
_cod_database_code 7230625
_shelx_shelxl_version_number 2018/1
_shelx_space_group_comment
;
The symmetry employed for this shelxl refinement is uniquely defined
by the following loop, which should always be used as a source of
symmetry information in preference to the above space-group names.
They are only intended as comments.
;
_shelx_estimated_absorpt_t_min 0.827
_shelx_estimated_absorpt_t_max 0.978

loop_
_space_group_symop_operation_xyz
'x, y, z'
'-x+1/2, -y, z+1/2'
'x+1/2, -y+1/2, -z+1/2'
'-x, y+1/2, -z'
'-x, -y, -z'
'x-1/2, y, -z-1/2'
'-x-1/2, y-1/2, z-1/2'
'x, -y-1/2, z'

loop_
_atom_site_label
_atom_site_type_symbol
_atom_site_fract_x
_atom_site_fract_y
_atom_site_fract_z
_atom_site_U_iso_or_equiv
_atom_site_adp_type
_atom_site_occupancy
_atom_site_site_symmetry_order
_atom_site_calc_flag
_atom_site_refinement_flags_posn
_atom_site_refinement_flags_adp
_atom_site_refinement_flags_occupancy
_atom_site_disorder_assembly
_atom_site_disorder_group
Mn1 Mn 0.17347(5) 0.250000 -0.02215(8) 0.0383(3) Uani 1 2 d S T P . .
N3 N 0.0997(2) 0.18869(14) 0.0700(3) 0.0415(8) Uani 1 1 d . . . . .
O2 O 0.2619(3) 0.250000 0.1225(5) 0.0565(12) Uani 1 2 d S T P . .
O4 O 0.1178(3) 0.250000 -0.2005(4) 0.0547(12) Uani 1 2 d S T P . .
N1 N 0.1409(2) -0.00734(15) 0.7400(3) 0.0462(9) Uani 1 1 d . . . . .
N2 N 0.0893(3) 0.07154(16) 0.4080(4) 0.0518(10) Uani 1 1 d . . . . .
C5 C 0.0951(3) 0.04152(18) 0.7520(4) 0.0484(11) Uani 1 1 d . . . . .
C12 C 0.0133(3) 0.11221(18) 0.1880(4) 0.0497(11) Uani 1 1 d . . . . .
H12 H -0.015986 0.086588 0.227512 0.060 Uiso 1 1 calc R U . . .
O1 O 0.1569(3) -0.03067(16) 0.8416(3) 0.0681(11) Uani 1 1 d . . . . .
C14 C 0.0297(3) 0.17140(18) 0.0244(4) 0.0466(11) Uani 1 1 d . . . . .
H14 H 0.010321 0.185797 -0.048347 0.056 Uiso 1 1 calc R U . . .
C11 C 0.0856(3) 0.12938(16) 0.2378(4) 0.0417(10) Uani 1 1 d . . . . .
C2 C 0.1548(3) 0.0001(2) 0.5136(4) 0.0492(11) Uani 1 1 d . . . . .
H2A H 0.194248 -0.002310 0.447822 0.059 Uiso 1 1 calc R U . . .
H2B H 0.108957 -0.020877 0.490290 0.059 Uiso 1 1 calc R U . . .
O3 O 0.2536(2) 0.30725(13) -0.1047(3) 0.0543(9) Uani 1 1 d . . . . .
C1 C 0.1915(3) -0.02181(19) 0.6315(4) 0.0465(11) Uani 1 1 d . . . . .
C3 C 0.1275(3) 0.05521(18) 0.5244(4) 0.0459(11) Uani 1 1 d . . . . .
H3 H 0.173327 0.077483 0.543956 0.055 Uiso 1 1 calc R U . . .
C10 C 0.1197(3) 0.10910(18) 0.3532(4) 0.0480(11) Uani 1 1 d . . . . .
H10 H 0.165256 0.124637 0.386374 0.058 Uiso 1 1 calc R U . . .
C4 C 0.0649(3) 0.0582(2) 0.6253(4) 0.0523(12) Uani 1 1 d . . . . .
H4A H 0.019452 0.036830 0.602492 0.063 Uiso 1 1 calc R U . . .
H4B H 0.045675 0.093315 0.630932 0.063 Uiso 1 1 calc R U . . .
C15 C 0.1262(3) 0.16785(17) 0.1751(4) 0.0448(10) Uani 1 1 d . . . . .
H15 H 0.174395 0.179808 0.207954 0.054 Uiso 1 1 calc R U . . .
C7 C 0.2776(3) -0.0019(2) 0.6503(5) 0.0634(14) Uani 1 1 d . . . . .
H7A H 0.276935 0.034907 0.654290 0.095 Uiso 1 1 calc R U . . .
H7B H 0.310735 -0.012653 0.582424 0.095 Uiso 1 1 calc R U . . .
H7C H 0.298991 -0.015449 0.725853 0.095 Uiso 1 1 calc R U . . .
C13 C -0.0147(3) 0.13338(19) 0.0801(5) 0.0524(12) Uani 1 1 d . . . . .
H13 H -0.062806 0.122196 0.045313 0.063 Uiso 1 1 calc R U . . .
C6 C 0.1925(4) -0.0800(2) 0.6242(6) 0.0659(15) Uani 1 1 d . . . . .
H6A H 0.213837 -0.093798 0.699653 0.099 Uiso 1 1 calc R U . . .
H6B H 0.225709 -0.090638 0.556293 0.099 Uiso 1 1 calc R U . . .
H6C H 0.138663 -0.092454 0.612163 0.099 Uiso 1 1 calc R U . . .
C8 C 0.0227(4) 0.0323(3) 0.8361(6) 0.0731(17) Uani 1 1 d . . . . .
H8A H -0.010032 0.005365 0.802381 0.110 Uiso 1 1 calc R U . . .
H8B H -0.008573 0.063214 0.841959 0.110 Uiso 1 1 calc R U . . .
H8C H 0.041088 0.022593 0.916767 0.110 Uiso 1 1 calc R U . . .
C9 C 0.1502(4) 0.0822(2) 0.8103(5) 0.0698(15) Uani 1 1 d . . . . .
H9A H 0.171049 0.069475 0.887083 0.105 Uiso 1 1 calc R U . . .
H9B H 0.119853 0.112950 0.825086 0.105 Uiso 1 1 calc R U . . .
H9C H 0.193953 0.089557 0.755271 0.105 Uiso 1 1 calc R U . . .
C22 C 0.2252(7) 0.2887(4) -0.3143(10) 0.062(3) Uani 0.5 1 d . . P A 1
H22 H 0.239012 0.298456 -0.394101 0.075 Uiso 0.5 1 d R U P A 1
C24 C 0.1159(9) 0.250000 -0.4146(11) 0.106(4) Uani 1 2 d S T P . .
F1 F 0.4619(8) 0.250000 0.2060(11) 0.178(3) Uani 1 2 d S TU P . .
F2 F 0.3663(8) 0.250000 0.3139(12) 0.183(3) Uani 1 2 d S TU P . .
C17 C 0.3347(6) 0.2640(3) 0.1075(12) 0.061(3) Uani 0.5 1 d . . P A -1
C23 C 0.1531(6) 0.250000 -0.2984(8) 0.095(4) Uani 1 2 d S T P A 1
C20 C 0.3282(6) 0.3089(4) -0.0875(11) 0.055(3) Uani 0.5 1 d . . P A -1
C16 C 0.3877(15) 0.250000 0.205(2) 0.177(3) Uani 1 2 d S TU P . .
C19 C 0.3696(7) 0.3367(4) -0.2006(13) 0.138(4) Uani 1 1 d . U . . .
F3 F 0.3670(8) 0.2023(5) 0.2692(14) 0.160(4) Uani 0.5 1 d . U P A .
C18 C 0.3712(7) 0.2895(4) 0.0115(13) 0.071(3) Uani 0.5 1 d . . P A -1
H18 H 0.426791 0.293825 0.013170 0.086 Uiso 0.5 1 calc R U P A -1
F5 F 0.4207(7) 0.3147(4) -0.2387(13) 0.331(9) Uani 1 1 d . . . . .
F6 F 0.3624(4) 0.3830(3) -0.1802(7) 0.154(2) Uani 1 1 d . . . . .
F9 F 0.1471(10) 0.250000 -0.5128(7) 0.262(8) Uani 1 2 d S T P A .
C21 C 0.2690(6) 0.3101(4) -0.2162(10) 0.052(2) Uani 0.5 1 d . . P A 1
F10 F 0.0714(10) 0.2872(5) -0.4184(10) 0.354(9) Uani 1 1 d . . . . .
F7 F 0.3436(7) 0.3454(6) -0.3219(12) 0.259(5) Uani 1 1 d . U . . .

loop_
_atom_site_aniso_label
_atom_site_aniso_U_11
_atom_site_aniso_U_22
_atom_site_aniso_U_33
_atom_site_aniso_U_23
_atom_site_aniso_U_13
_atom_site_aniso_U_12
Mn1 0.0400(5) 0.0394(6) 0.0354(5) 0.000 0.0028(4) 0.000
N3 0.046(2) 0.0403(19) 0.0381(19) 0.0030(16) 0.0039(16) 0.0021(16)
O2 0.047(3) 0.069(3) 0.053(3) 0.000 -0.008(2) 0.000
O4 0.050(3) 0.074(3) 0.040(3) 0.000 -0.001(2) 0.000
N1 0.056(2) 0.050(2) 0.0327(19) 0.0032(17) 0.0025(16) -0.0016(18)
N2 0.061(2) 0.054(2) 0.041(2) 0.0112(18) -0.0025(18) -0.0005(19)
C5 0.060(3) 0.047(3) 0.039(2) -0.001(2) 0.004(2) 0.000(2)
C12 0.059(3) 0.042(2) 0.048(3) 0.008(2) 0.008(2) -0.004(2)
O1 0.095(3) 0.073(3) 0.0362(18) 0.0170(17) 0.0024(18) 0.012(2)
C14 0.051(3) 0.048(3) 0.042(2) 0.002(2) -0.002(2) 0.005(2)
C11 0.049(2) 0.035(2) 0.041(2) 0.0018(18) 0.0056(19) 0.0044(18)
C2 0.056(3) 0.058(3) 0.033(2) 0.001(2) -0.003(2) 0.003(2)
O3 0.051(2) 0.0488(19) 0.063(2) 0.0050(16) 0.0055(16) -0.0083(15)
C1 0.048(2) 0.057(3) 0.034(2) 0.002(2) 0.0004(19) 0.005(2)
C3 0.050(3) 0.049(3) 0.039(2) 0.0062(19) -0.0041(19) -0.005(2)
C10 0.053(3) 0.047(3) 0.044(3) 0.006(2) 0.002(2) -0.001(2)
C4 0.060(3) 0.049(3) 0.047(3) 0.005(2) 0.003(2) 0.005(2)
C15 0.049(3) 0.043(2) 0.043(2) 0.0041(19) -0.0001(19) 0.0004(19)
C7 0.054(3) 0.087(4) 0.049(3) 0.003(3) -0.002(2) 0.005(3)
C13 0.050(3) 0.053(3) 0.055(3) 0.000(2) -0.002(2) -0.006(2)
C6 0.086(4) 0.052(3) 0.060(3) 0.000(3) 0.005(3) 0.016(3)
C8 0.077(4) 0.081(4) 0.061(3) 0.003(3) 0.026(3) 0.006(3)
C9 0.089(4) 0.065(3) 0.055(3) -0.012(3) -0.004(3) -0.009(3)
C22 0.076(7) 0.064(6) 0.047(6) 0.004(5) 0.016(5) 0.000(5)
C24 0.120(10) 0.136(11) 0.063(7) 0.000 0.004(6) 0.000
F1 0.177(3) 0.179(3) 0.179(3) 0.000 -0.0027(10) 0.000
F2 0.183(3) 0.185(3) 0.182(3) 0.000 0.0008(10) 0.000
C17 0.052(5) 0.053(9) 0.078(7) -0.014(5) -0.021(5) 0.007(4)
C23 0.059(5) 0.183(12) 0.044(5) 0.000 0.000(4) 0.000
C20 0.055(6) 0.039(5) 0.073(7) -0.007(5) 0.009(5) -0.001(4)
C16 0.176(3) 0.177(4) 0.178(3) 0.000 -0.001(2) 0.000
C19 0.123(6) 0.097(6) 0.192(8) 0.027(6) 0.099(6) -0.020(5)
F3 0.159(7) 0.120(6) 0.201(8) 0.072(6) -0.074(7) -0.001(6)
C18 0.046(6) 0.058(6) 0.110(10) -0.006(7) -0.005(6) -0.004(5)
F5 0.322(12) 0.240(10) 0.432(16) 0.193(11) 0.297(13) 0.177(10)
F6 0.167(5) 0.116(5) 0.178(6) -0.001(4) 0.056(5) -0.039(4)
F9 0.345(18) 0.40(2) 0.042(4) 0.000 0.007(7) 0.000
C21 0.053(5) 0.046(5) 0.056(6) 0.009(4) 0.017(5) 0.001(4)
F10 0.52(2) 0.366(16) 0.177(8) 0.031(9) -0.088(11) 0.277(15)
F7 0.205(7) 0.311(9) 0.261(8) -0.064(8) -0.008(7) -0.028(7)

loop_
_atom_type_symbol
_atom_type_description
_atom_type_scat_dispersion_real
_atom_type_scat_dispersion_imag
_atom_type_scat_source
C C 0.0033 0.0016 'International Tables Vol C Tables 4.2.6.8 and 6.1.1.4'
H H 0.0000 0.0000 'International Tables Vol C Tables 4.2.6.8 and 6.1.1.4'
F F 0.0171 0.0103 'International Tables Vol C Tables 4.2.6.8 and 6.1.1.4'
Mn Mn 0.3368 0.7283 'International Tables Vol C Tables 4.2.6.8 and 6.1.1.4'
N N 0.0061 0.0033 'International Tables Vol C Tables 4.2.6.8 and 6.1.1.4'
O O 0.0106 0.0060 'International Tables Vol C Tables 4.2.6.8 and 6.1.1.4'

loop_
_citation_id
_citation_doi
_citation_year
1 10.1039/c8ce00061a 2018

loop_
_geom_angle_atom_site_label_1
_geom_angle_atom_site_label_2
_geom_angle_atom_site_label_3
_geom_angle
_geom_angle_site_symmetry_1
_geom_angle_site_symmetry_3
O4 Mn1 O2 162.42(19) . .
O4 Mn1 O3 83.90(14) . 8_565
O2 Mn1 O3 83.25(14) . 8_565
O4 Mn1 O3 83.90(14) . .
O2 Mn1 O3 83.25(14) . .
O3 Mn1 O3 85.86(18) 8_565 .
O4 Mn1 N3 99.53(13) . 8_565
O2 Mn1 N3 92.78(13) . 8_565
O3 Mn1 N3 175.53(13) 8_565 8_565
O3 Mn1 N3 91.62(13) . 8_565
O4 Mn1 N3 99.53(13) . .
O2 Mn1 N3 92.78(13) . .
O3 Mn1 N3 91.63(13) 8_565 .
O3 Mn1 N3 175.53(13) . .
N3 Mn1 N3 90.64(18) 8_565 .
C15 N3 C14 117.6(4) . .
C15 N3 Mn1 119.2(3) . .
C14 N3 Mn1 123.2(3) . .
C17 O2 Mn1 123.8(6) . .
C23 O4 Mn1 125.6(5) . .
O1 N1 C5 115.9(4) . .
O1 N1 C1 116.0(4) . .
C5 N1 C1 124.9(4) . .
C10 N2 C3 117.3(4) . .
N1 C5 C4 109.5(4) . .
N1 C5 C8 108.6(4) . .
C4 C5 C8 108.8(4) . .
N1 C5 C9 108.8(4) . .
C4 C5 C9 111.7(4) . .
C8 C5 C9 109.4(4) . .
C13 C12 C11 119.5(4) . .
C13 C12 H12 120.2 . .
C11 C12 H12 120.2 . .
N3 C14 C13 123.1(4) . .
N3 C14 H14 118.5 . .
C13 C14 H14 118.5 . .
C15 C11 C12 117.5(4) . .
C15 C11 C10 119.3(4) . .
C12 C11 C10 123.1(4) . .
C3 C2 C1 114.2(4) . .
C3 C2 H2A 108.7 . .
C1 C2 H2A 108.7 . .
C3 C2 H2B 108.7 . .
C1 C2 H2B 108.7 . .
H2A C2 H2B 107.6 . .
C21 O3 C20 86.5(7) . .
C21 O3 Mn1 124.4(5) . .
C20 O3 Mn1 124.3(5) . .
N1 C1 C6 107.4(4) . .
N1 C1 C2 109.9(4) . .
C6 C1 C2 109.6(4) . .
N1 C1 C7 109.5(4) . .
C6 C1 C7 109.5(4) . .
C2 C1 C7 110.9(4) . .
N2 C3 C4 107.9(4) . .
N2 C3 C2 109.7(4) . .
C4 C3 C2 108.2(4) . .
N2 C3 H3 110.3 . .
C4 C3 H3 110.3 . .
C2 C3 H3 110.3 . .
N2 C10 C11 122.0(5) . .
N2 C10 H10 119.0 . .
C11 C10 H10 119.0 . .
C3 C4 C5 114.1(4) . .
C3 C4 H4A 108.7 . .
C5 C4 H4A 108.7 . .
C3 C4 H4B 108.7 . .
C5 C4 H4B 108.7 . .
H4A C4 H4B 107.6 . .
N3 C15 C11 123.5(4) . .
N3 C15 H15 118.2 . .
C11 C15 H15 118.2 . .
C1 C7 H7A 109.5 . .
C1 C7 H7B 109.5 . .
H7A C7 H7B 109.5 . .
C1 C7 H7C 109.5 . .
H7A C7 H7C 109.5 . .
H7B C7 H7C 109.5 . .
C12 C13 C14 118.8(5) . .
C12 C13 H13 120.6 . .
C14 C13 H13 120.6 . .
C1 C6 H6A 109.5 . .
C1 C6 H6B 109.5 . .
H6A C6 H6B 109.5 . .
C1 C6 H6C 109.5 . .
H6A C6 H6C 109.5 . .
H6B C6 H6C 109.5 . .
C5 C8 H8A 109.5 . .
C5 C8 H8B 109.5 . .
H8A C8 H8B 109.5 . .
C5 C8 H8C 109.5 . .
H8A C8 H8C 109.5 . .
H8B C8 H8C 109.5 . .
C5 C9 H9A 109.5 . .
C5 C9 H9B 109.5 . .
H9A C9 H9B 109.5 . .
C5 C9 H9C 109.5 . .
H9A C9 H9C 109.5 . .
H9B C9 H9C 109.5 . .
C21 C22 C23 124.5(9) . .
C21 C22 H22 117.8 . .
C23 C22 H22 117.7 . .
F9 C24 F10 103.5(10) . 8_565
F9 C24 F10 103.5(10) . .
F10 C24 F10 105(2) 8_565 .
F9 C24 C23 128.0(14) . .
F10 C24 C23 107.3(9) 8_565 .
F10 C24 C23 107.3(9) . .
O2 C17 C18 130.8(10) . .
O2 C17 C16 114.8(13) . .
C18 C17 C16 114.4(13) . .
O4 C23 C24 125.0(9) . .
O4 C23 C22 117.6(6) . .
C24 C23 C22 103.7(7) . .
O4 C23 C22 117.6(6) . 8_565
C24 C23 C22 103.7(7) . 8_565
C22 C23 C22 79.6(9) . 8_565
O3 C20 C18 127.7(10) . .
O3 C20 C19 109.2(10) . .
C18 C20 C19 123.0(10) . .
O3 C20 C21 46.3(5) . .
C18 C20 C21 159.6(9) . .
C19 C20 C21 66.9(8) . .
F1 C16 F2 106(2) . .
F1 C16 C17 129(2) . .
F2 C16 C17 122(2) . .
F1 C16 F3 103.3(14) . 8_565
F2 C16 F3 58.5(11) . 8_565
C17 C16 F3 89.4(11) . 8_565
F1 C16 F3 103.3(14) . .
F2 C16 F3 58.5(11) . .
C17 C16 F3 115.2(16) . .
F3 C16 F3 116(2) 8_565 .
F5 C19 F6 130.5(11) . .
F5 C19 F7 88.3(12) . .
F6 C19 F7 88.9(11) . .
F5 C19 C20 112.7(11) . .
F6 C19 C20 105.5(9) . .
F7 C19 C20 131.9(12) . .
F5 C19 C21 118.3(13) . .
F6 C19 C21 107.5(9) . .
F7 C19 C21 72.0(10) . .
C20 C19 C21 59.8(6) . .
C17 C18 C20 122.4(10) . .
C17 C18 H18 118.8 . .
C20 C18 H18 118.8 . .
O3 C21 C22 127.4(9) . .
O3 C21 C20 47.2(5) . .
C22 C21 C20 155.5(9) . .
O3 C21 C19 97.0(8) . .
C22 C21 C19 134.3(9) . .
C20 C21 C19 53.2(6) . .

loop_
_geom_bond_atom_site_label_1
_geom_bond_atom_site_label_2
_geom_bond_distance
_geom_bond_site_symmetry_2
Mn1 O4 2.142(5) .
Mn1 O2 2.147(5) .
Mn1 O3 2.191(3) 8_565
Mn1 O3 2.191(3) .
Mn1 N3 2.247(4) 8_565
Mn1 N3 2.247(4) .
N3 C15 1.336(6) .
N3 C14 1.341(6) .
O2 C17 1.274(11) .
O4 C23 1.211(10) .
N1 O1 1.285(5) .
N1 C5 1.488(6) .
N1 C1 1.494(6) .
N2 C10 1.252(6) .
N2 C3 1.474(6) .
C5 C4 1.525(7) .
C5 C8 1.528(7) .
C5 C9 1.535(7) .
C12 C13 1.374(7) .
C12 C11 1.391(7) .
C12 H12 0.9300 .
C14 C13 1.375(7) .
C14 H14 0.9300 .
C11 C15 1.386(6) .
C11 C10 1.470(6) .
C2 C3 1.511(7) .
C2 C1 1.526(6) .
C2 H2A 0.9700 .
C2 H2B 0.9700 .
O3 C21 1.237(10) .
O3 C20 1.253(11) .
C1 C6 1.520(7) .
C1 C7 1.535(7) .
C3 C4 1.511(7) .
C3 H3 0.9800 .
C10 H10 0.9300 .
C4 H4A 0.9700 .
C4 H4B 0.9700 .
C15 H15 0.9300 .
C7 H7A 0.9600 .
C7 H7B 0.9600 .
C7 H7C 0.9600 .
C13 H13 0.9300 .
C6 H6A 0.9600 .
C6 H6B 0.9600 .
C6 H6C 0.9600 .
C8 H8A 0.9600 .
C8 H8B 0.9600 .
C8 H8C 0.9600 .
C9 H9A 0.9600 .
C9 H9B 0.9600 .
C9 H9C 0.9600 .
C22 C21 1.405(16) .
C22 C23 1.575(13) .
C22 H22 0.9299 .
C24 F9 1.183(15) .
C24 F10 1.220(12) 8_565
C24 F10 1.220(12) .
C24 C23 1.401(15) .
F1 C16 1.23(2) .
F2 C16 1.23(2) .
C17 C18 1.375(17) .
C17 C16 1.42(2) .
C20 C18 1.384(17) .
C20 C19 1.580(14) .
C20 C21 1.706(16) .
C16 F3 1.467(17) 8_565
C16 F3 1.467(17) .
C19 F5 1.104(11) .
C19 F6 1.232(11) .
C19 F7 1.401(16) .
C19 C21 1.815(15) .
C18 H18 0.9300 .

loop_
_geom_torsion_atom_site_label_1
_geom_torsion_atom_site_label_2
_geom_torsion_atom_site_label_3
_geom_torsion_atom_site_label_4
_geom_torsion
_geom_torsion_site_symmetry_1
_geom_torsion_site_symmetry_4
O1 N1 C5 C4 -167.6(4) . .
C1 N1 C5 C4 33.9(6) . .
O1 N1 C5 C8 -48.9(6) . .
C1 N1 C5 C8 152.6(5) . .
O1 N1 C5 C9 70.1(5) . .
C1 N1 C5 C9 -88.5(5) . .
C15 N3 C14 C13 -0.6(7) . .
Mn1 N3 C14 C13 179.1(4) . .
C13 C12 C11 C15 0.4(7) . .
C13 C12 C11 C10 179.6(4) . .
O1 N1 C1 C6 49.1(6) . .
C5 N1 C1 C6 -152.3(5) . .
O1 N1 C1 C2 168.2(4) . .
C5 N1 C1 C2 -33.3(6) . .
O1 N1 C1 C7 -69.8(5) . .
C5 N1 C1 C7 88.8(5) . .
C3 C2 C1 N1 44.7(6) . .
C3 C2 C1 C6 162.5(4) . .
C3 C2 C1 C7 -76.5(5) . .
C10 N2 C3 C4 121.3(5) . .
C10 N2 C3 C2 -121.0(5) . .
C1 C2 C3 N2 -177.0(4) . .
C1 C2 C3 C4 -59.6(5) . .
C3 N2 C10 C11 -178.7(4) . .
C15 C11 C10 N2 -173.9(4) . .
C12 C11 C10 N2 6.8(7) . .
N2 C3 C4 C5 179.0(4) . .
C2 C3 C4 C5 60.4(5) . .
N1 C5 C4 C3 -46.1(6) . .
C8 C5 C4 C3 -164.7(4) . .
C9 C5 C4 C3 74.5(5) . .
C14 N3 C15 C11 0.6(6) . .
Mn1 N3 C15 C11 -179.1(3) . .
C12 C11 C15 N3 -0.5(7) . .
C10 C11 C15 N3 -179.8(4) . .
C11 C12 C13 C14 -0.4(7) . .
N3 C14 C13 C12 0.5(7) . .
Mn1 O2 C17 C18 12.5(13) . .
Mn1 O2 C17 C16 -165.8(7) . .
Mn1 O4 C23 C24 180.000(1) . .
Mn1 O4 C23 C22 -46.2(7) . .
Mn1 O4 C23 C22 46.2(7) . 8_565
F9 C24 C23 O4 180.000(1) . .
F10 C24 C23 O4 -56.4(11) 8_565 .
F10 C24 C23 O4 56.4(11) . .
F9 C24 C23 C22 41.2(5) . .
F10 C24 C23 C22 164.8(12) 8_565 .
F10 C24 C23 C22 -82.4(13) . .
F9 C24 C23 C22 -41.2(5) . 8_565
F10 C24 C23 C22 82.4(13) 8_565 8_565
F10 C24 C23 C22 -164.8(12) . 8_565
C21 C22 C23 O4 22.6(13) . .
C21 C22 C23 C24 165.1(10) . .
C21 C22 C23 C22 -93.2(10) . 8_565
C21 O3 C20 C18 -154.1(12) . .
Mn1 O3 C20 C18 -24.1(14) . .
C21 O3 C20 C19 25.0(9) . .
Mn1 O3 C20 C19 155.0(6) . .
Mn1 O3 C20 C21 130.1(7) . .
O2 C17 C16 F1 165.6(8) . .
C18 C17 C16 F1 -13.0(15) . .
O2 C17 C16 F2 -36.3(11) . .
C18 C17 C16 F2 145.0(10) . .
O2 C17 C16 F3 -87.7(12) . 8_565
C18 C17 C16 F3 93.6(15) . 8_565
O2 C17 C16 F3 31(2) . .
C18 C17 C16 F3 -147.7(16) . .
O3 C20 C19 F5 -130.0(16) . .
C18 C20 C19 F5 49(2) . .
C21 C20 C19 F5 -110.6(17) . .
O3 C20 C19 F6 82.2(13) . .
C18 C20 C19 F6 -98.7(13) . .
C21 C20 C19 F6 101.5(11) . .
O3 C20 C19 F7 -20.6(18) . .
C18 C20 C19 F7 158.5(14) . .
C21 C20 C19 F7 -1.2(14) . .
O3 C20 C19 C21 -19.4(7) . .
C18 C20 C19 C21 159.8(11) . .
O2 C17 C18 C20 5.8(18) . .
C16 C17 C18 C20 -175.8(11) . .
O3 C20 C18 C17 1.0(18) . .
C19 C20 C18 C17 -178.0(10) . .
C21 C20 C18 C17 -64(3) . .
C20 O3 C21 C22 148.5(11) . .
Mn1 O3 C21 C22 18.5(13) . .
Mn1 O3 C21 C20 -129.9(6) . .
C20 O3 C21 C19 -20.5(7) . .
Mn1 O3 C21 C19 -150.4(5) . .
C23 C22 C21 O3 -8.8(17) . .
C23 C22 C21 C20 59(2) . .
C23 C22 C21 C19 155.8(9) . .
C18 C20 C21 O3 82(3) . .
C19 C20 C21 O3 -154.3(9) . .
O3 C20 C21 C22 -88(2) . .
C18 C20 C21 C22 -6(4) . .
C19 C20 C21 C22 118(2) . .
O3 C20 C21 C19 154.3(9) . .
C18 C20 C21 C19 -124(3) . .
F5 C19 C21 O3 119.8(13) . .
F6 C19 C21 O3 -79.4(10) . .
F7 C19 C21 O3 -162.3(10) . .
C20 C19 C21 O3 18.7(6) . .
F5 C19 C21 C22 -47.9(19) . .
F6 C19 C21 C22 112.9(13) . .
F7 C19 C21 C22 30.0(14) . .
C20 C19 C21 C22 -149.0(13) . .
F5 C19 C21 C20 101.2(14) . .
F6 C19 C21 C20 -98.1(11) . .
F7 C19 C21 C20 179.0(11) . .
